data_8103472
loop_
_publ_author_name
'Belger, A.'
'Stepanov, N.K.'
'Meyer, D.C.'
'Paufler, P.'
'Levin, A.A.'
'Polyakova, I.G.'
'Bubnova, R.S.'
'Filatov, S.K.'

_publ_section_title
;
 Crystal structure of K1-x Csx B Si2 O6 (x = 0.12, 0.50) boroleucite solid
 solutions and thermal behaviour of K B Si2 O6 and K0.5 Cs0.5 B Si2 O6
;
_journal_name_full 'Zeitschrift fuer Kristallographie (149,1979-)'
_journal_page_first 55
_journal_page_last 62
_journal_volume 217
_journal_year 2002
_chemical_formula_sum 'B1.08 Cs0.5 K0.5 O6 Si1.92'
_chemical_name_systematic '(K0.5 Cs0.5) (B1.08 Si1.92) O6'
_space_group_IT_number 220
_symmetry_space_group_name_Hall 'I -4bd 2c 3'
_symmetry_space_group_name_H-M 'I -4 3 d'
_cell_angle_alpha 90
_cell_angle_beta 90
_cell_angle_gamma 90
_cell_formula_units_Z 16
_cell_length_a 12.848
_cell_length_b 12.848
_cell_length_c 12.848
_cell_volume 2120.834
_citation_journal_id_ASTM ZEKRDZ
_cod_data_source_file boron0-1_467.cif
_cod_data_source_block B1.08Cs0.5K0.5O6Si1.92
_cod_original_cell_volume 2120.833
_cod_database_code 8103472

loop_
_symmetry_equiv_pos_as_xyz
x,y,z
y+1/4,-x+3/4,-z+1/4
-x,-y+1/2,z
-y+3/4,x+3/4,-z+1/4
x,-y,-z+1/2
-y+1/4,-x+3/4,z+3/4
-x,y+1/2,-z+1/2
y+3/4,x+3/4,z+3/4
z,x,y
x+1/4,-z+3/4,-y+1/4
-z,-x+1/2,y
-x+3/4,z+3/4,-y+1/4
z,-x,-y+1/2
-x+1/4,-z+3/4,y+3/4
-z,x+1/2,-y+1/2
x+3/4,z+3/4,y+3/4
y,z,x
y,-z,-x+1/2
-z+1/4,-y+3/4,x+3/4
-y,z+1/2,-x+1/2
z+1/4,y+1/4,x+1/4
-y+1/2,-z,x+1/2
-z+1/4,y+1/4,-x+3/4
z+3/4,-y+1/4,-x+3/4
x+1/2,y+1/2,z+1/2
y+3/4,-x+5/4,-z+3/4
-x+1/2,-y+1,z+1/2
-y+5/4,x+5/4,-z+3/4
x+1/2,-y+1/2,-z+1
-y+3/4,-x+5/4,z+5/4
-x+1/2,y+1,-z+1
y+5/4,x+5/4,z+5/4
z+1/2,x+1/2,y+1/2
x+3/4,-z+5/4,-y+3/4
-z+1/2,-x+1,y+1/2
-x+5/4,z+5/4,-y+3/4
z+1/2,-x+1/2,-y+1
-x+3/4,-z+5/4,y+5/4
-z+1/2,x+1,-y+1
x+5/4,z+5/4,y+5/4
y+1/2,z+1/2,x+1/2
y+1/2,-z+1/2,-x+1
-z+3/4,-y+5/4,x+5/4
-y+1/2,z+1,-x+1
z+3/4,y+3/4,x+3/4
-y+1,-z+1/2,x+1
-z+3/4,y+3/4,-x+5/4
z+5/4,-y+3/4,-x+5/4

loop_
_atom_site_label
_atom_site_type_symbol
_atom_site_fract_x
_atom_site_fract_y
_atom_site_fract_z
_atom_site_occupancy
_atom_site_U_iso_or_equiv
Si1 Si+4 0.1235 0.1652 0.4086 0.64 0.0
K1 K+1 0.1227 0.1227 0.1227 0.5 0.0
Cs1 Cs+1 0.1227 0.1227 0.1227 0.5 0.0
O2 O-2 0.1294 0.2871 0.4115 1 0.0
O1 O-2 0.2259 0.1221 0.3615 1 0.0
B1 B+3 0.1235 0.1652 0.4086 0.36 0.0
